data_4329686
loop_
_publ_author_name
'Vonika Ka-Man Au'
'Wai Han Lam'
'Wing-Tak Wong'
'Vivian Wing-Wah Yam'

_publ_contact_author_address
;
Department of Chemistry
The University of Hong Kong
Pokfulam Road, Pokfulam,
Hong Kong SAR, 
P. R. CHINA
;
_publ_contact_author_email wwyam@hku.hk
_publ_contact_author_fax '(852)2915 5176'
_publ_contact_author_name 'Professor V.W.W. YAM'
_publ_contact_author_phone '(852)2859 2153'
_publ_section_title
;
 Luminescent Cyclometalated Alkynylgold(III) Complexes with
 6-Phenyl-2,2'-Bipyridine Derivatives: Synthesis, Characterization,
 Electrochemistry, Photophysics, and Computational Studies
;
_journal_name_full 'Inorganic Chemistry'
_journal_page_first 7537
_journal_page_last 7545
_journal_paper_doi 10.1021/ic300140w
_journal_volume 51
_journal_year 2012
_chemical_formula_moiety 'C27 H22 Au N2, F6 P'
_chemical_formula_sum 'C27 H22 Au F6 N2 P'
_chemical_formula_weight 716.40
_chemical_name_systematic
; 
 ? 
;
_space_group_IT_number 14
_symmetry_cell_setting monoclinic
_symmetry_Int_Tables_number 14
_symmetry_space_group_name_Hall '-P 2yn'
_symmetry_space_group_name_H-M 'P 1 21/n 1'
_atom_sites_solution_hydrogens geom
_atom_sites_solution_primary direct
_atom_sites_solution_secondary difmap
_audit_creation_date 2010-Oct-12
_audit_creation_method SHELXL-97
_cell_angle_alpha 90.00
_cell_angle_beta 99.290(2)
_cell_angle_gamma 90.00
_cell_formula_units_Z 4
_cell_length_a 7.8064(11)
_cell_length_b 14.564(2)
_cell_length_c 22.853(3)
_cell_measurement_reflns_used 14257
_cell_measurement_temperature 302(2)
_cell_measurement_theta_max 25.03
_cell_measurement_theta_min 1.67
_cell_volume 2564.1(6)
_computing_cell_refinement 'SAINT (Bruker AXS Inc, 2006)'
_computing_data_collection 'SMART (Bruker AXS Inc, 1998)'
_computing_data_reduction 'SAINT & CrystalStructure (Rigaku/MSC and Rigaku Corporation, 2006)'
_computing_molecular_graphics 'ORTEP-II (Johnson, 1976) & MERCURY (Macrae et al., 2008)'
_computing_publication_material 'SHELXL (Sheldrick, 2008)'
_computing_structure_refinement 'SHELXL (Sheldrick, 2008)'
_computing_structure_solution 'SHELXS (Sheldrick, 2008)'
_diffrn_ambient_temperature 302(2)
_diffrn_measured_fraction_theta_full 0.996
_diffrn_measured_fraction_theta_max 0.996
_diffrn_measurement_device_type 'Bruker SMART 1000 CCD'
_diffrn_measurement_method \w
_diffrn_radiation_monochromator graphite
_diffrn_radiation_source 'fine-focus sealed tube'
_diffrn_radiation_type MoK\a
_diffrn_radiation_wavelength 0.71073
_diffrn_reflns_av_R_equivalents 0.0259
_diffrn_reflns_av_sigmaI/netI 0.0295
_diffrn_reflns_limit_h_max 8
_diffrn_reflns_limit_h_min -9
_diffrn_reflns_limit_k_max 17
_diffrn_reflns_limit_k_min -16
_diffrn_reflns_limit_l_max 27
_diffrn_reflns_limit_l_min -25
_diffrn_reflns_number 13944
_diffrn_reflns_theta_full 25.03
_diffrn_reflns_theta_max 25.03
_diffrn_reflns_theta_min 1.66
_diffrn_standards_number 0
_exptl_absorpt_coefficient_mu 5.863
_exptl_absorpt_correction_T_max 0.7199
_exptl_absorpt_correction_T_min 0.2812
_exptl_absorpt_correction_type multi-scan
_exptl_absorpt_process_details 'SADABS (Sheldrick, 2004)'
_exptl_crystal_colour light-yellow
_exptl_crystal_density_diffrn 1.856
_exptl_crystal_description prism
_exptl_crystal_F_000 1384
_exptl_crystal_size_max 0.29
_exptl_crystal_size_mid 0.07
_exptl_crystal_size_min 0.06
_refine_diff_density_max 1.165
_refine_diff_density_min -0.602
_refine_diff_density_rms 0.092
_refine_ls_extinction_method none
_refine_ls_goodness_of_fit_ref 1.014
_refine_ls_hydrogen_treatment constr
_refine_ls_matrix_type full
_refine_ls_number_parameters 336
_refine_ls_number_reflns 4515
_refine_ls_number_restraints 55
_refine_ls_restrained_S_all 1.065
_refine_ls_R_factor_all 0.0544
_refine_ls_R_factor_gt 0.0367
_refine_ls_shift/su_max 0.002
_refine_ls_shift/su_mean 0.000
_refine_ls_structure_factor_coef Fsqd
_refine_ls_weighting_details 'calc w=1/[\s^2^(Fo^2^)+(0.0495P)^2^+3.3504P] where P=(Fo^2^+2Fc^2^)/3'
_refine_ls_weighting_scheme calc
_refine_ls_wR_factor_gt 0.0908
_refine_ls_wR_factor_ref 0.0990
_reflns_number_gt 3383
_reflns_number_total 4515
_reflns_threshold_expression I>2\s(I)
_cod_data_source_file ic300140w_si_002.cif
_cod_data_source_block wt2180w-shelxl
_cod_original_sg_symbol_H-M 'P 21/n'
_cod_database_code 4329686

loop_
_symmetry_equiv_pos_as_xyz
'x, y, z'
'-x+1/2, y+1/2, -z+1/2'
'-x, -y, -z'
'x-1/2, -y-1/2, z-1/2'

loop_
_atom_site_label
_atom_site_type_symbol
_atom_site_fract_x
_atom_site_fract_y
_atom_site_fract_z
_atom_site_U_iso_or_equiv
_atom_site_adp_type
_atom_site_occupancy
_atom_site_symmetry_multiplicity
_atom_site_calc_flag
_atom_site_refinement_flags
Au1 Au 0.79301(3) 0.492528(17) 0.524892(12) 0.06394(13) Uani 1 1 d .
P1 P 0.7951(4) 0.46022(17) 0.13917(12) 0.1022(8) Uani 1 1 d .
F1 F 0.9422(13) 0.4370(7) 0.1880(4) 0.230(4) Uani 1 1 d U
F2 F 0.7764(12) 0.5502(5) 0.1723(4) 0.197(4) Uani 1 1 d U
F3 F 0.6597(15) 0.4895(5) 0.0874(4) 0.211(5) Uani 1 1 d U
F4 F 0.7970(10) 0.3660(4) 0.1059(3) 0.161(3) Uani 1 1 d U
F5 F 0.6704(18) 0.4185(8) 0.1710(5) 0.285(6) Uani 1 1 d U
F6 F 0.917(2) 0.4977(8) 0.1035(7) 0.283(7) Uani 1 1 d U
N1 N 0.7700(8) 0.3484(4) 0.5124(3) 0.0685(15) Uani 1 1 d .
N2 N 0.9518(7) 0.4467(4) 0.5962(2) 0.0626(14) Uani 1 1 d .
C1 C 0.6703(11) 0.3037(6) 0.4686(4) 0.085(2) Uani 1 1 d .
H1 H 0.6032 0.3370 0.4385 0.102 Uiso 1 1 calc R
C2 C 0.6647(13) 0.2089(7) 0.4671(5) 0.105(3) Uani 1 1 d .
H2 H 0.5961 0.1789 0.4358 0.127 Uiso 1 1 calc R
C3 C 0.7602(14) 0.1592(7) 0.5117(5) 0.108(3) Uani 1 1 d .
H3 H 0.7530 0.0954 0.5120 0.130 Uiso 1 1 calc R
C4 C 0.8679(12) 0.2055(6) 0.5564(4) 0.092(2) Uani 1 1 d .
H4 H 0.9372 0.1728 0.5862 0.110 Uiso 1 1 calc R
C5 C 0.8714(10) 0.2998(5) 0.5563(3) 0.0730(19) Uani 1 1 d .
C6 C 0.9748(9) 0.3556(5) 0.6019(3) 0.0689(18) Uani 1 1 d .
C7 C 1.0924(11) 0.3239(6) 0.6507(4) 0.086(2) Uani 1 1 d .
H7 H 1.1138 0.2615 0.6564 0.103 Uiso 1 1 calc R
C8 C 1.1756(10) 0.3878(6) 0.6902(4) 0.085(2) Uani 1 1 d .
H8 H 1.2534 0.3676 0.7229 0.102 Uiso 1 1 calc R
C9 C 1.1464(10) 0.4799(6) 0.6825(4) 0.082(2) Uani 1 1 d .
H9 H 1.2033 0.5216 0.7097 0.098 Uiso 1 1 calc R
C10 C 1.0302(10) 0.5108(5) 0.6334(3) 0.0708(19) Uani 1 1 d .
C11 C 0.9827(10) 0.6041(5) 0.6148(3) 0.074(2) Uani 1 1 d .
C12 C 1.0425(12) 0.6820(6) 0.6464(4) 0.096(3) Uani 1 1 d .
H12 H 1.1179 0.6761 0.6821 0.115 Uiso 1 1 calc R
C13 C 0.9912(12) 0.7686(6) 0.6254(5) 0.100(3) Uani 1 1 d .
H13 H 1.0336 0.8201 0.6471 0.120 Uiso 1 1 calc R
C14 C 0.8783(13) 0.7798(6) 0.5727(5) 0.094(3) Uani 1 1 d .
C15 C 0.8154(10) 0.7023(6) 0.5415(4) 0.084(2) Uani 1 1 d .
H15 H 0.7370 0.7087 0.5065 0.101 Uiso 1 1 calc R
C16 C 0.8673(9) 0.6156(5) 0.5615(3) 0.0684(18) Uani 1 1 d .
C17 C 0.8202(13) 0.8743(6) 0.5514(5) 0.115(3) Uani 1 1 d .
H17A H 0.8084 0.9124 0.5849 0.139 Uiso 1 1 calc R
H17B H 0.7104 0.8702 0.5257 0.139 Uiso 1 1 calc R
H17C H 0.9047 0.9007 0.5302 0.139 Uiso 1 1 calc R
C18 C 0.6407(10) 0.5398(5) 0.4529(3) 0.0671(17) Uani 1 1 d .
C19 C 0.5521(9) 0.5686(5) 0.4110(3) 0.0684(18) Uani 1 1 d .
C20 C 0.4458(9) 0.6080(5) 0.3597(3) 0.0669(18) Uani 1 1 d .
C21 C 0.3558(10) 0.5538(7) 0.3146(4) 0.089(2) Uani 1 1 d .
H21 H 0.3629 0.4902 0.3176 0.107 Uiso 1 1 calc R
C22 C 0.2563(12) 0.5931(9) 0.2654(4) 0.112(3) Uani 1 1 d .
H22 H 0.1960 0.5552 0.2364 0.134 Uiso 1 1 calc R
C23 C 0.2446(12) 0.6839(9) 0.2586(4) 0.106(3) Uani 1 1 d .
C24 C 0.3323(11) 0.7412(7) 0.3019(4) 0.097(3) Uani 1 1 d U
H24 H 0.3237 0.8047 0.2980 0.116 Uiso 1 1 calc R
C25 C 0.4346(10) 0.7015(6) 0.3520(4) 0.082(2) Uani 1 1 d .
H25 H 0.4961 0.7396 0.3807 0.099 Uiso 1 1 calc R
C26 C 0.1356(17) 0.7209(10) 0.2037(6) 0.160(5) Uani 1 1 d DU
H26A H 0.2124 0.7383 0.1762 0.192 Uiso 1 1 calc R
H26B H 0.0625 0.6715 0.1854 0.192 Uiso 1 1 calc R
C27 C 0.023(2) 0.8000(10) 0.2109(6) 0.202(7) Uani 1 1 d DU
H27A H -0.0288 0.8221 0.1726 0.242 Uiso 1 1 calc R
H27B H 0.0917 0.8480 0.2320 0.242 Uiso 1 1 calc R
H27C H -0.0658 0.7815 0.2328 0.242 Uiso 1 1 calc R

loop_
_atom_site_aniso_label
_atom_site_aniso_U_11
_atom_site_aniso_U_22
_atom_site_aniso_U_33
_atom_site_aniso_U_23
_atom_site_aniso_U_13
_atom_site_aniso_U_12
Au1 0.06191(19) 0.0704(2) 0.06364(19) 0.00376(13) 0.02253(12) 0.00055(13)
P1 0.133(2) 0.0682(13) 0.0941(17) 0.0097(12) -0.0152(16) -0.0032(14)
F1 0.238(9) 0.195(8) 0.213(8) -0.017(6) -0.092(7) 0.087(7)
F2 0.263(9) 0.110(5) 0.189(7) -0.056(5) -0.053(6) 0.036(5)
F3 0.261(10) 0.188(8) 0.155(7) -0.009(5) -0.051(7) 0.108(7)
F4 0.211(7) 0.098(4) 0.161(6) -0.006(4) -0.007(5) 0.022(4)
F5 0.362(13) 0.269(11) 0.270(10) -0.075(9) 0.195(10) -0.161(10)
F6 0.289(13) 0.298(13) 0.288(13) -0.008(9) 0.122(11) -0.128(9)
N1 0.072(4) 0.066(4) 0.070(4) -0.006(3) 0.023(3) 0.002(3)
N2 0.057(3) 0.074(4) 0.061(3) 0.009(3) 0.022(3) 0.001(3)
C1 0.092(6) 0.086(6) 0.080(6) -0.009(4) 0.019(5) 0.006(4)
C2 0.114(8) 0.094(7) 0.107(7) -0.025(5) 0.012(6) 0.005(5)
C3 0.134(9) 0.074(6) 0.122(8) -0.010(5) 0.034(7) 0.014(6)
C4 0.104(7) 0.075(6) 0.097(6) -0.001(4) 0.019(5) 0.013(5)
C5 0.075(5) 0.074(5) 0.075(5) 0.000(4) 0.027(4) 0.012(4)
C6 0.065(4) 0.080(5) 0.067(5) 0.011(4) 0.027(4) 0.007(4)
C7 0.089(6) 0.089(6) 0.086(6) 0.019(5) 0.032(5) 0.016(5)
C8 0.073(5) 0.110(7) 0.073(5) 0.018(5) 0.017(4) -0.001(5)
C9 0.067(5) 0.102(6) 0.078(5) -0.004(4) 0.016(4) -0.010(4)
C10 0.069(4) 0.083(5) 0.065(4) 0.000(4) 0.024(4) -0.010(4)
C11 0.068(5) 0.078(5) 0.076(5) 0.002(4) 0.018(4) -0.015(4)
C12 0.090(6) 0.090(6) 0.104(7) -0.006(5) 0.007(5) -0.026(5)
C13 0.104(7) 0.081(6) 0.117(8) -0.014(5) 0.021(6) -0.023(5)
C14 0.097(6) 0.078(6) 0.113(7) 0.007(5) 0.032(6) -0.010(5)
C15 0.078(5) 0.081(6) 0.098(6) -0.005(4) 0.031(4) -0.014(4)
C16 0.071(5) 0.063(4) 0.076(5) -0.005(3) 0.023(4) -0.016(3)
C17 0.126(8) 0.085(6) 0.134(8) 0.006(6) 0.018(6) -0.019(6)
C18 0.065(4) 0.063(4) 0.074(5) 0.003(4) 0.012(4) -0.007(3)
C19 0.059(4) 0.079(5) 0.072(5) -0.008(4) 0.024(4) -0.015(4)
C20 0.054(4) 0.093(5) 0.057(4) -0.003(4) 0.019(3) -0.016(4)
C21 0.068(5) 0.097(6) 0.104(7) -0.020(5) 0.019(5) -0.005(4)
C22 0.071(6) 0.181(11) 0.080(7) -0.031(7) 0.002(5) -0.012(7)
C23 0.068(5) 0.171(10) 0.071(6) -0.004(6) -0.005(4) 0.005(6)
C24 0.083(5) 0.100(6) 0.105(6) 0.013(5) 0.009(5) 0.004(4)
C25 0.068(5) 0.092(6) 0.081(5) -0.001(4) -0.003(4) -0.012(4)
C26 0.142(8) 0.205(9) 0.128(8) -0.012(7) 0.008(7) 0.018(7)
C27 0.237(14) 0.204(13) 0.147(10) 0.062(9) -0.026(10) 0.049(11)

loop_
_atom_type_symbol
_atom_type_description
_atom_type_scat_dispersion_real
_atom_type_scat_dispersion_imag
_atom_type_scat_source
C C 0.0033 0.0016 'International Tables Vol C Tables 4.2.6.8 and 6.1.1.4'
H H 0.0000 0.0000 'International Tables Vol C Tables 4.2.6.8 and 6.1.1.4'
N N 0.0061 0.0033 'International Tables Vol C Tables 4.2.6.8 and 6.1.1.4'
Au Au -2.0133 8.8022 'International Tables Vol C Tables 4.2.6.8 and 6.1.1.4'
P P 0.1023 0.0942 'International Tables Vol C Tables 4.2.6.8 and 6.1.1.4'
F F 0.0171 0.0103 'International Tables Vol C Tables 4.2.6.8 and 6.1.1.4'

loop_
_geom_angle_atom_site_label_1
_geom_angle_atom_site_label_2
_geom_angle_atom_site_label_3
_geom_angle
C18 Au1 N2 178.3(2)
C18 Au1 C16 97.3(3)
N2 Au1 C16 82.0(3)
C18 Au1 N1 101.8(3)
N2 Au1 N1 78.9(2)
C16 Au1 N1 160.8(3)
F5 P1 F6 175.8(7)
F5 P1 F1 91.6(8)
F6 P1 F1 90.6(9)
F5 P1 F3 94.0(8)
F6 P1 F3 83.9(8)
F1 P1 F3 174.3(7)
F5 P1 F2 89.2(7)
F6 P1 F2 94.6(6)
F1 P1 F2 87.0(5)
F3 P1 F2 92.0(4)
F5 P1 F4 86.3(5)
F6 P1 F4 89.9(6)
F1 P1 F4 95.6(4)
F3 P1 F4 85.8(4)
F2 P1 F4 174.8(5)
C1 N1 C5 119.7(7)
C1 N1 Au1 127.6(5)
C5 N1 Au1 112.7(5)
C6 N2 C10 125.9(7)
C6 N2 Au1 117.7(5)
C10 N2 Au1 116.4(5)
N1 C1 C2 121.2(8)
N1 C1 H1 119.4
C2 C1 H1 119.4
C3 C2 C1 119.9(9)
C3 C2 H2 120.0
C1 C2 H2 120.0
C2 C3 C4 118.9(9)
C2 C3 H3 120.5
C4 C3 H3 120.5
C5 C4 C3 119.6(9)
C5 C4 H4 120.2
C3 C4 H4 120.2
N1 C5 C4 120.6(8)
N1 C5 C6 115.0(7)
C4 C5 C6 124.4(8)
N2 C6 C7 117.5(7)
N2 C6 C5 115.6(7)
C7 C6 C5 126.8(7)
C8 C7 C6 118.4(8)
C8 C7 H7 120.8
C6 C7 H7 120.8
C9 C8 C7 121.6(8)
C9 C8 H8 119.2
C7 C8 H8 119.2
C8 C9 C10 119.5(8)
C8 C9 H9 120.2
C10 C9 H9 120.2
N2 C10 C9 117.0(7)
N2 C10 C11 113.4(7)
C9 C10 C11 129.6(7)
C12 C11 C16 118.0(8)
C12 C11 C10 124.4(8)
C16 C11 C10 117.6(7)
C11 C12 C13 120.8(9)
C11 C12 H12 119.6
C13 C12 H12 119.6
C14 C13 C12 121.2(8)
C14 C13 H13 119.4
C12 C13 H13 119.4
C13 C14 C15 118.5(9)
C13 C14 C17 120.4(9)
C15 C14 C17 121.1(9)
C16 C15 C14 121.0(9)
C16 C15 H15 119.5
C14 C15 H15 119.5
C15 C16 C11 120.6(7)
C15 C16 Au1 128.6(6)
C11 C16 Au1 110.7(5)
C14 C17 H17A 109.5
C14 C17 H17B 109.5
H17A C17 H17B 109.5
C14 C17 H17C 109.5
H17A C17 H17C 109.5
H17B C17 H17C 109.5
C19 C18 Au1 179.2(7)
C18 C19 C20 177.6(8)
C25 C20 C21 116.8(7)
C25 C20 C19 121.0(7)
C21 C20 C19 122.1(8)
C22 C21 C20 121.1(9)
C22 C21 H21 119.4
C20 C21 H21 119.4
C23 C22 C21 121.6(9)
C23 C22 H22 119.2
C21 C22 H22 119.2
C22 C23 C24 119.8(9)
C22 C23 C26 118.3(10)
C24 C23 C26 122.0(11)
C23 C24 C25 118.8(9)
C23 C24 H24 120.6
C25 C24 H24 120.6
C20 C25 C24 121.8(8)
C20 C25 H25 119.1
C24 C25 H25 119.1
C27 C26 C23 117.1(11)
C27 C26 H26A 108.0
C23 C26 H26A 108.0
C27 C26 H26B 108.0
C23 C26 H26B 108.0
H26A C26 H26B 107.3
C26 C27 H27A 109.5
C26 C27 H27B 109.5
H27A C27 H27B 109.5
C26 C27 H27C 109.5
H27A C27 H27C 109.5
H27B C27 H27C 109.5

loop_
_geom_bond_atom_site_label_1
_geom_bond_atom_site_label_2
_geom_bond_distance
Au1 C18 1.990(8)
Au1 N2 1.997(5)
Au1 C16 2.023(7)
Au1 N1 2.123(6)
P1 F5 1.440(9)
P1 F6 1.455(12)
P1 F1 1.505(7)
P1 F3 1.514(8)
P1 F2 1.533(7)
P1 F4 1.570(7)
N1 C1 1.333(9)
N1 C5 1.371(9)
N2 C6 1.341(9)
N2 C10 1.342(9)
C1 C2 1.382(12)
C1 H1 0.9300
C2 C3 1.368(13)
C2 H2 0.9300
C3 C4 1.389(12)
C3 H3 0.9300
C4 C5 1.374(11)
C4 H4 0.9300
C5 C6 1.459(10)
C6 C7 1.404(11)
C7 C8 1.383(12)
C7 H7 0.9300
C8 C9 1.367(10)
C8 H8 0.9300
C9 C10 1.398(11)
C9 H9 0.9300
C10 C11 1.453(10)
C11 C12 1.385(11)
C11 C16 1.404(10)
C12 C13 1.386(12)
C12 H12 0.9300
C13 C14 1.382(12)
C13 H13 0.9300
C14 C15 1.382(12)
C14 C17 1.505(12)
C15 C16 1.381(11)
C15 H15 0.9300
C17 H17A 0.9600
C17 H17B 0.9600
C17 H17C 0.9600
C18 C19 1.166(9)
C19 C20 1.441(10)
C20 C25 1.375(10)
C20 C21 1.396(10)
C21 C22 1.383(13)
C21 H21 0.9300
C22 C23 1.333(14)
C22 H22 0.9300
C23 C24 1.389(13)
C23 C26 1.497(15)
C24 C25 1.410(11)
C24 H24 0.9300
C25 H25 0.9300
C26 C27 1.472(9)
C26 H26A 0.9700
C26 H26B 0.9700
C27 H27A 0.9600
C27 H27B 0.9600
C27 H27C 0.9600
